data_2221288
loop_
_publ_author_name
'Nadeem, Said'
'Shah, Muhammad Raza'
'VanDerveer, Donald'

_publ_section_title <i>N</i>,<i>N</i>'-Bis(4-methoxybenzylidene)-4,4'-(<i>m</i>-phenylenedioxy)dianiline
_journal_coeditor_code BT2885
_journal_issue 4
_journal_name_full 'Acta Crystallographica Section E'
_journal_page_first o897
_journal_paper_doi 10.1107/S1600536809010939
_journal_volume 65
_journal_year 2009
_chemical_formula_iupac 'C34 H28 N2 O4'
_chemical_formula_moiety 'C34 H28 N2 O4'
_chemical_formula_sum 'C34 H28 N2 O4'
_chemical_formula_weight 528.58
_chemical_name_systematic
;
<i>N</i>,<i>N</i>'-Bis(4-methoxybenzylidene)-4,4'-(<i>m</i>-
phenylenedioxy)dianiline
;
_space_group_IT_number 36
_symmetry_cell_setting orthorhombic
_symmetry_space_group_name_Hall 'C 2c -2'
_symmetry_space_group_name_H-M 'C m c 21'
_atom_sites_solution_hydrogens geom
_atom_sites_solution_primary direct
_atom_sites_solution_secondary difmap
_audit_creation_method SHELXL-97
_cell_angle_alpha 90.00
_cell_angle_beta 90.00
_cell_angle_gamma 90.00
_cell_formula_units_Z 4
_cell_length_a 59.344(13)
_cell_length_b 7.484(3)
_cell_length_c 5.988(2)
_cell_measurement_reflns_used 3132
_cell_measurement_temperature 163(2)
_cell_measurement_theta_max 26.3732
_cell_measurement_theta_min 2.7428
_cell_volume 2659.5(15)
_computing_cell_refinement 'CrystalClear (Rigaku, 2001)'
_computing_data_collection 'CrystalClear (Rigaku, 2001)'
_computing_data_reduction 'CrystalClear (Rigaku, 2001)'
_computing_molecular_graphics 'SHELXTL (Sheldrick, 2008)'
_computing_publication_material 'SHELXTL (Sheldrick, 2008)'
_computing_structure_refinement 'SHELXTL (Sheldrick, 2008)'
_computing_structure_solution 'SHELXTL (Sheldrick, 2008)'
_diffrn_ambient_temperature 163(2)
_diffrn_detector_area_resol_mean 14.6306
_diffrn_measured_fraction_theta_full 0.991
_diffrn_measured_fraction_theta_max 0.991
_diffrn_measurement_device
;
Rigaku AFC8S Mercury CCD
;
_diffrn_measurement_method omega
_diffrn_radiation_monochromator 'Graphite Monochromator'
_diffrn_radiation_source 'Sealed Tube'
_diffrn_radiation_type MoK\a
_diffrn_radiation_wavelength 0.71073
_diffrn_reflns_av_R_equivalents 0.0458
_diffrn_reflns_av_sigmaI/netI 0.0307
_diffrn_reflns_limit_h_max 53
_diffrn_reflns_limit_h_min -71
_diffrn_reflns_limit_k_max 9
_diffrn_reflns_limit_k_min -8
_diffrn_reflns_limit_l_max 7
_diffrn_reflns_limit_l_min -7
_diffrn_reflns_number 7742
_diffrn_reflns_reduction_process 'Lp corrections applied'
_diffrn_reflns_theta_full 25.36
_diffrn_reflns_theta_max 25.36
_diffrn_reflns_theta_min 2.74
_diffrn_standards_decay_% 0
_diffrn_standards_interval_count 0
_diffrn_standards_interval_time 0
_diffrn_standards_number 0
_exptl_absorpt_coefficient_mu 0.087
_exptl_absorpt_correction_T_max 1.0000
_exptl_absorpt_correction_T_min 0.8374
_exptl_absorpt_correction_type multi-scan
_exptl_absorpt_process_details
;
(Jacobson, 1998)
;
_exptl_crystal_colour colorless
_exptl_crystal_density_diffrn 1.320
_exptl_crystal_density_method 'not measured'
_exptl_crystal_description plate
_exptl_crystal_F_000 1112
_exptl_crystal_size_max 0.60
_exptl_crystal_size_mid 0.41
_exptl_crystal_size_min 0.02
_refine_diff_density_max 0.290
_refine_diff_density_min -0.233
_refine_ls_extinction_method none
_refine_ls_goodness_of_fit_ref 1.088
_refine_ls_hydrogen_treatment constr
_refine_ls_matrix_type full
_refine_ls_number_parameters 185
_refine_ls_number_reflns 1351
_refine_ls_number_restraints 1
_refine_ls_restrained_S_all 1.088
_refine_ls_R_factor_all 0.0614
_refine_ls_R_factor_gt 0.0522
_refine_ls_shift/su_max 0.000
_refine_ls_shift/su_mean 0.000
_refine_ls_structure_factor_coef Fsqd
_refine_ls_weighting_details 'calc w=1/[\s^2^(Fo^2^)+(0.0795P)^2^+2.3925P] where P=(Fo^2^+2Fc^2^)/3'
_refine_ls_weighting_scheme calc
_refine_ls_wR_factor_gt 0.1307
_refine_ls_wR_factor_ref 0.1421
_reflns_number_gt 1164
_reflns_number_total 1351
_reflns_threshold_expression I>2\s(I)
_cod_data_source_file bt2885.cif
_cod_data_source_block I
_cod_original_cell_volume 2659.4(15)
_cod_database_code 2221288
_cod_database_fobs_code 2221288

loop_
_symmetry_equiv_pos_as_xyz
'x, y, z'
'-x, -y, z+1/2'
'-x, y, z'
'x, -y, z+1/2'
'x+1/2, y+1/2, z'
'-x+1/2, -y+1/2, z+1/2'
'-x+1/2, y+1/2, z'
'x+1/2, -y+1/2, z+1/2'

loop_
_atom_site_type_symbol
_atom_site_label
_atom_site_fract_x
_atom_site_fract_y
_atom_site_fract_z
_atom_site_U_iso_or_equiv
_atom_site_adp_type
_atom_site_calc_flag
_atom_site_refinement_flags
_atom_site_occupancy
_atom_site_disorder_assembly
_atom_site_disorder_group
C C1 0.20032(5) 0.2529(4) 0.2108(8) 0.0298(9) Uani d . 1 . .
C C2 0.18360(6) 0.1751(5) 0.0811(7) 0.0336(9) Uani d . 1 . .
H H2 0.1873 0.1211 -0.0596 0.040 Uiso calc R 1 . .
C C3 0.16140(6) 0.1762(5) 0.1569(7) 0.0322(9) Uani d . 1 . .
H H3 0.1497 0.1270 0.0649 0.039 Uiso calc R 1 . .
C C4 0.15600(6) 0.2481(4) 0.3652(7) 0.0266(8) Uani d . 1 . .
C C5 0.17305(6) 0.3287(4) 0.4920(7) 0.0309(8) Uani d . 1 . .
H H5 0.1695 0.3815 0.6339 0.037 Uiso calc R 1 . .
C C6 0.19483(6) 0.3321(5) 0.4130(7) 0.0319(9) Uani d . 1 . .
H H6 0.2064 0.3901 0.4990 0.038 Uiso calc R 1 . .
O O7 0.22265(4) 0.2623(4) 0.1501(5) 0.0417(7) Uani d . 1 . .
C C8 0.22934(6) 0.1709(7) -0.0480(9) 0.0566(13) Uani d . 1 . .
H H8A 0.2260 0.0460 -0.0333 0.085 Uiso calc R 1 . .
H H8B 0.2452 0.1864 -0.0706 0.085 Uiso calc R 1 . .
H H8C 0.2213 0.2189 -0.1734 0.085 Uiso calc R 1 . .
C C9 0.13286(6) 0.2372(4) 0.4458(7) 0.0294(9) Uani d . 1 . .
H H9 0.1212 0.2054 0.3420 0.035 Uiso calc R 1 . .
N N10 0.12749(5) 0.2679(4) 0.6473(6) 0.0291(7) Uani d . 1 . .
C C11 0.10465(5) 0.2522(4) 0.7171(7) 0.0262(8) Uani d . 1 . .
C C12 0.08845(6) 0.1478(4) 0.6058(7) 0.0299(8) Uani d . 1 . .
H H12 0.0926 0.0816 0.4748 0.036 Uiso calc R 1 . .
C C13 0.06651(6) 0.1403(4) 0.6851(7) 0.0298(8) Uani d . 1 . .
H H13 0.0555 0.0692 0.6089 0.036 Uiso calc R 1 . .
C C14 0.06059(5) 0.2357(4) 0.8746(6) 0.0247(8) Uani d . 1 . .
C C15 0.07629(5) 0.3366(4) 0.9897(7) 0.0277(8) Uani d . 1 . .
H H15 0.0720 0.4020 1.1210 0.033 Uiso calc R 1 . .
C C16 0.09834(5) 0.3414(4) 0.9119(7) 0.0275(8) Uani d . 1 . .
H H16 0.1095 0.4075 0.9939 0.033 Uiso calc R 1 . .
O O17 0.03923(4) 0.2212(3) 0.9705(4) 0.0297(6) Uani d . 1 . .
C C18 0.02009(5) 0.2435(4) 0.8384(7) 0.0265(8) Uani d . 1 . .
C C19 0.02040(6) 0.3185(4) 0.6262(7) 0.0282(8) Uani d . 1 . .
H H19 0.0344 0.3466 0.5542 0.034 Uiso calc R 1 . .
C C20 0.0000 0.3517(6) 0.5207(9) 0.0282(11) Uani d S 1 . .
H H20 0.0000 0.3988 0.3715 0.034 Uiso calc SR 1 . .
C C21 0.0000 0.2007(6) 0.9448(10) 0.0267(11) Uani d S 1 . .
H H21 0.0000 0.1432 1.0881 0.032 Uiso calc SR 1 . .

loop_
_atom_site_aniso_label
_atom_site_aniso_U_11
_atom_site_aniso_U_22
_atom_site_aniso_U_33
_atom_site_aniso_U_12
_atom_site_aniso_U_13
_atom_site_aniso_U_23
C1 0.0204(16) 0.037(2) 0.032(2) -0.0001(13) 0.0009(16) 0.0060(16)
C2 0.0318(18) 0.039(2) 0.030(2) -0.0004(15) 0.0030(16) -0.0016(16)
C3 0.0286(18) 0.0354(19) 0.033(2) -0.0043(13) -0.0012(17) 0.0008(17)
C4 0.0277(17) 0.0271(17) 0.025(2) 0.0007(12) 0.0006(15) 0.0032(14)
C5 0.0312(17) 0.0318(18) 0.030(2) -0.0006(13) -0.0033(16) -0.0025(16)
C6 0.0264(16) 0.0343(18) 0.035(2) -0.0021(13) -0.0005(17) -0.0011(17)
O7 0.0250(13) 0.0602(17) 0.0398(17) -0.0013(11) 0.0049(13) -0.0029(14)
C8 0.031(2) 0.092(4) 0.046(3) 0.004(2) 0.010(2) -0.009(3)
C9 0.0294(17) 0.0305(18) 0.028(2) -0.0009(13) -0.0015(16) 0.0030(17)
N10 0.0229(13) 0.0323(15) 0.0321(19) -0.0009(11) 0.0007(14) -0.0020(14)
C11 0.0230(16) 0.0260(17) 0.030(2) 0.0013(12) 0.0016(16) 0.0015(15)
C12 0.0281(17) 0.0298(17) 0.032(2) 0.0029(13) 0.0002(16) -0.0040(17)
C13 0.0255(16) 0.0296(16) 0.034(2) -0.0031(13) -0.0010(16) -0.0008(16)
C14 0.0205(15) 0.0254(16) 0.028(2) 0.0018(12) 0.0004(15) 0.0057(14)
C15 0.0318(17) 0.0255(16) 0.0257(19) 0.0025(12) -0.0012(15) -0.0004(15)
C16 0.0265(15) 0.0254(16) 0.031(2) -0.0001(12) -0.0031(15) -0.0005(15)
O17 0.0207(11) 0.0401(13) 0.0282(16) 0.0032(9) -0.0002(11) 0.0020(12)
C18 0.0223(17) 0.0264(15) 0.031(2) 0.0007(12) -0.0016(14) -0.0034(16)
C19 0.0284(17) 0.0260(15) 0.030(2) -0.0004(12) 0.0051(15) 0.0006(16)
C20 0.028(2) 0.026(2) 0.030(3) 0.000 0.000 0.001(2)
C21 0.028(2) 0.025(2) 0.027(3) 0.000 0.000 0.002(2)

loop_
_atom_type_symbol
_atom_type_description
_atom_type_scat_dispersion_real
_atom_type_scat_dispersion_imag
_atom_type_scat_source
C C 0.0033 0.0016 'International Tables Vol C Tables 4.2.6.8 and 6.1.1.4'
H H 0.0000 0.0000 'International Tables Vol C Tables 4.2.6.8 and 6.1.1.4'
N N 0.0061 0.0033 'International Tables Vol C Tables 4.2.6.8 and 6.1.1.4'
O O 0.0106 0.0060 'International Tables Vol C Tables 4.2.6.8 and 6.1.1.4'

loop_
_geom_angle_atom_site_label_1
_geom_angle_atom_site_label_2
_geom_angle_atom_site_label_3
_geom_angle_site_symmetry_1
_geom_angle_site_symmetry_3
_geom_angle
_geom_angle_publ_flag
O7 C1 C6 . . 115.8(3) ?
O7 C1 C2 . . 124.2(4) ?
C6 C1 C2 . . 120.0(3) ?
C1 C2 C3 . . 119.4(4) ?
C1 C2 H2 . . 120.3 ?
C3 C2 H2 . . 120.3 ?
C2 C3 C4 . . 120.7(3) ?
C2 C3 H3 . . 119.6 ?
C4 C3 H3 . . 119.6 ?
C3 C4 C5 . . 119.0(3) ?
C3 C4 C9 . . 119.4(3) ?
C5 C4 C9 . . 121.7(3) ?
C6 C5 C4 . . 120.0(4) ?
C6 C5 H5 . . 120.0 ?
C4 C5 H5 . . 120.0 ?
C5 C6 C1 . . 120.8(3) ?
C5 C6 H6 . . 119.6 ?
C1 C6 H6 . . 119.6 ?
C1 O7 C8 . . 117.6(3) ?
O7 C8 H8A . . 109.5 ?
O7 C8 H8B . . 109.5 ?
H8A C8 H8B . . 109.5 ?
O7 C8 H8C . . 109.5 ?
H8A C8 H8C . . 109.5 ?
H8B C8 H8C . . 109.5 ?
N10 C9 C4 . . 122.8(3) ?
N10 C9 H9 . . 118.6 ?
C4 C9 H9 . . 118.6 ?
C9 N10 C11 . . 120.3(3) ?
C16 C11 C12 . . 118.6(3) ?
C16 C11 N10 . . 117.5(3) ?
C12 C11 N10 . . 123.9(3) ?
C13 C12 C11 . . 120.1(3) ?
C13 C12 H12 . . 119.9 ?
C11 C12 H12 . . 119.9 ?
C14 C13 C12 . . 119.8(3) ?
C14 C13 H13 . . 120.1 ?
C12 C13 H13 . . 120.1 ?
C15 C14 C13 . . 121.2(3) ?
C15 C14 O17 . . 116.7(3) ?
C13 C14 O17 . . 121.8(3) ?
C14 C15 C16 . . 118.8(3) ?
C14 C15 H15 . . 120.6 ?
C16 C15 H15 . . 120.6 ?
C15 C16 C11 . . 121.4(3) ?
C15 C16 H16 . . 119.3 ?
C11 C16 H16 . . 119.3 ?
C18 O17 C14 . . 119.8(3) ?
C19 C18 C21 . . 121.6(3) ?
C19 C18 O17 . . 123.8(3) ?
C21 C18 O17 . . 114.3(4) ?
C20 C19 C18 . . 118.5(3) ?
C20 C19 H19 . . 120.7 ?
C18 C19 H19 . . 120.7 ?
C19 C20 C19 . 3 121.4(5) ?
C19 C20 H20 . . 119.3 ?
C19 C20 H20 3 . 119.3 ?
C18 C21 C18 3 . 118.3(5) ?
C18 C21 H21 3 . 120.9 ?
C18 C21 H21 . . 120.9 ?

loop_
_geom_bond_atom_site_label_1
_geom_bond_atom_site_label_2
_geom_bond_site_symmetry_2
_geom_bond_distance
_geom_bond_publ_flag
C1 O7 . 1.376(4) ?
C1 C6 . 1.387(6) ?
C1 C2 . 1.388(5) ?
C2 C3 . 1.394(5) ?
C2 H2 . 0.9600 ?
C3 C4 . 1.395(6) ?
C3 H3 . 0.9600 ?
C4 C5 . 1.402(5) ?
C4 C9 . 1.458(5) ?
C5 C6 . 1.377(5) ?
C5 H5 . 0.9600 ?
C6 H6 . 0.9600 ?
O7 C8 . 1.425(6) ?
C8 H8A . 0.9599 ?
C8 H8B . 0.9599 ?
C8 H8C . 0.9599 ?
C9 N10 . 1.269(5) ?
C9 H9 . 0.9600 ?
N10 C11 . 1.423(4) ?
C11 C16 . 1.395(5) ?
C11 C12 . 1.407(5) ?
C12 C13 . 1.387(4) ?
C12 H12 . 0.9600 ?
C13 C14 . 1.386(5) ?
C13 H13 . 0.9600 ?
C14 C15 . 1.384(5) ?
C14 O17 . 1.396(4) ?
C15 C16 . 1.390(5) ?
C15 H15 . 0.9600 ?
C16 H16 . 0.9600 ?
O17 C18 . 1.394(4) ?
C18 C19 . 1.389(6) ?
C18 C21 . 1.389(4) ?
C19 C20 . 1.388(4) ?
C19 H19 . 0.9600 ?
C20 C19 3 1.388(4) ?
C20 H20 . 0.9600 ?
C21 C18 3 1.389(4) ?
C21 H21 . 0.9600 ?

loop_
_geom_hbond_atom_site_label_D
_geom_hbond_atom_site_label_H
_geom_hbond_atom_site_label_A
_geom_hbond_site_symmetry_A
_geom_hbond_distance_DH
_geom_hbond_distance_HA
_geom_hbond_distance_DA
_geom_hbond_angle_DHA
_geom_hbond_publ_flag
C8 H8B O7 6_554 0.9600 2.5700 3.411(5) 147.00 yes
C13 H13 O17 4_554 0.9600 2.5200 3.405(4) 154.00 yes

loop_
_geom_torsion_atom_site_label_1
_geom_torsion_atom_site_label_2
_geom_torsion_atom_site_label_3
_geom_torsion_atom_site_label_4
_geom_torsion_site_symmetry_1
_geom_torsion_site_symmetry_2
_geom_torsion_site_symmetry_3
_geom_torsion_site_symmetry_4
_geom_torsion
_geom_torsion_publ_flag
O7 C1 C2 C3 . . . . -178.7(3) ?
C6 C1 C2 C3 . . . . -0.6(5) ?
C1 C2 C3 C4 . . . . -2.6(5) ?
C2 C3 C4 C5 . . . . 3.6(5) ?
C2 C3 C4 C9 . . . . -176.2(3) ?
C3 C4 C5 C6 . . . . -1.6(5) ?
C9 C4 C5 C6 . . . . 178.2(3) ?
C4 C5 C6 C1 . . . . -1.5(5) ?
O7 C1 C6 C5 . . . . -179.1(3) ?
C2 C1 C6 C5 . . . . 2.6(5) ?
C6 C1 O7 C8 . . . . 175.3(4) ?
C2 C1 O7 C8 . . . . -6.4(5) ?
C3 C4 C9 N10 . . . . 166.3(3) ?
C5 C4 C9 N10 . . . . -13.6(5) ?
C4 C9 N10 C11 . . . . -179.0(3) ?
C9 N10 C11 C16 . . . . -159.2(3) ?
C9 N10 C11 C12 . . . . 23.0(5) ?
C16 C11 C12 C13 . . . . 2.4(5) ?
N10 C11 C12 C13 . . . . -179.8(3) ?
C11 C12 C13 C14 . . . . -0.2(5) ?
C12 C13 C14 C15 . . . . -1.1(5) ?
C12 C13 C14 O17 . . . . -174.9(3) ?
C13 C14 C15 C16 . . . . 0.1(5) ?
O17 C14 C15 C16 . . . . 174.1(3) ?
C14 C15 C16 C11 . . . . 2.3(5) ?
C12 C11 C16 C15 . . . . -3.5(5) ?
N10 C11 C16 C15 . . . . 178.6(3) ?
C15 C14 O17 C18 . . . . 134.4(3) ?
C13 C14 O17 C18 . . . . -51.6(4) ?
C14 O17 C18 C19 . . . . -15.0(4) ?
C14 O17 C18 C21 . . . . 171.2(3) ?
C21 C18 C19 C20 . . . . 0.4(5) ?
O17 C18 C19 C20 . . . . -173.0(3) ?
C18 C19 C20 C19 . . . 3 2.6(6) ?
C19 C18 C21 C18 . . . 3 -3.3(6) ?
O17 C18 C21 C18 . . . 3 170.7(3) ?
